data_4111935
loop_
_publ_author_name
'J\"urgen K\"ohler'
'Holger Friedrich'
'Myung-Hwan Whangbo'
'Antoine Villesuzanne'

_publ_contact_author
;
        Juergen Koehler
        Max-Planck-Institut fuer Festkoerperforschung
        Heisenbergstrasse 1
        70569 Stuttgart
        Bundesrepublik Deutschland
;
_publ_contact_author_email J.KOEHLER@FKF.MPG.de
_publ_contact_author_fax '049 711 689-1091'
_publ_contact_author_phone '049 711 689-1647'
_publ_section_title
;
 Synthesis and Characterization of [PtIn6](GeO4)2O and Its Solid Solution
 [PtIn6](GaO4)2-x(GeO4)xOx/2 (0 <=x<= 2): Gradual Color Change of the
 Solid Solution from Black (x= 0) to Yellow (x= 2) as a Consequence of
 Quantum Dot Effect
;
_journal_name_full 'Journal of the American Chemical Society'
_journal_page_first 12990
_journal_page_last 12996
_journal_paper_doi 10.1021/ja053280x
_journal_volume 127
_journal_year 2005
_chemical_formula_sum 'Ge2 In6 O9 Pt'
_chemical_formula_weight 1173.21
_chemical_name_systematic
;
 Platinumhexaindiumoxidegermanate
;
_space_group_IT_number 225
_symmetry_cell_setting cubic
_symmetry_space_group_name_Hall '-F 4 2 3'
_symmetry_space_group_name_H-M 'F m -3 m'
_atom_sites_solution_hydrogens geom
_atom_sites_solution_primary direct
_atom_sites_solution_secondary difmap
_audit_conform_dict_location ftp://ftp.iucr.org/pub/cif_core.dic
_audit_conform_dict_name cif_core.dic
_audit_conform_dict_version 2.2
_audit_creation_date 2005-05-12T10:39:16-00:00
_audit_creation_method 'WinGX routine CIF_UPDATE'
_cell_angle_alpha 90
_cell_angle_beta 90
_cell_angle_gamma 90
_cell_formula_units_Z 4
_cell_length_a 10.0600(12)
_cell_length_b 10.0600(12)
_cell_length_c 10.0600(12)
_cell_measurement_temperature 293(2)
_cell_volume 1018.1(2)
_computing_structure_refinement 'SHELXL-97 (Sheldrick, 1997)'
_diffrn_ambient_temperature 293(2)
_diffrn_measured_fraction_theta_full 1
_diffrn_measured_fraction_theta_max 1
_diffrn_radiation_monochromator graphite
_diffrn_radiation_type MoK\a
_diffrn_radiation_wavelength 0.71073
_diffrn_reflns_av_R_equivalents 0.0929
_diffrn_reflns_av_unetI/netI 0.0239
_diffrn_reflns_limit_h_max 14
_diffrn_reflns_limit_h_min -14
_diffrn_reflns_limit_k_max 14
_diffrn_reflns_limit_k_min -14
_diffrn_reflns_limit_l_max 14
_diffrn_reflns_limit_l_min -14
_diffrn_reflns_number 3516
_diffrn_reflns_theta_full 30.3
_diffrn_reflns_theta_max 30.3
_diffrn_reflns_theta_min 3.51
_exptl_absorpt_coefficient_mu 32.858
_exptl_absorpt_correction_type none
_exptl_crystal_density_diffrn 7.654
_exptl_crystal_F_000 2032
_refine_diff_density_max 0.976
_refine_diff_density_min -1.19
_refine_diff_density_rms 0.263
_refine_ls_extinction_coef 0.00217(14)
_refine_ls_extinction_expression Fc^*^=kFc[1+0.001xFc^2^\l^3^/sin(2\q)]^-1/4^
_refine_ls_extinction_method SHELXL
_refine_ls_goodness_of_fit_ref 1.39
_refine_ls_hydrogen_treatment mixed
_refine_ls_matrix_type full
_refine_ls_number_parameters 11
_refine_ls_number_reflns 110
_refine_ls_number_restraints 0
_refine_ls_restrained_S_all 1.39
_refine_ls_R_factor_all 0.0165
_refine_ls_R_factor_gt 0.0162
_refine_ls_shift/su_max 0.004
_refine_ls_shift/su_mean 0.001
_refine_ls_structure_factor_coef Fsqd
_refine_ls_weighting_details 'calc w=1/[\s^2^(Fo^2^)+(0.0196P)^2^+4.6359P] where P=(Fo^2^+2Fc^2^)/3'
_refine_ls_weighting_scheme calc
_refine_ls_wR_factor_gt 0.042
_refine_ls_wR_factor_ref 0.0421
_reflns_number_gt 108
_reflns_number_total 110
_reflns_threshold_expression >2sigma(I)
_cod_data_source_file ja053280xsi20050722_043857.cif
_cod_data_source_block test0
_cod_original_formula_sum 'Pt In6 Ge2 O9'
_cod_database_code 4111935
_cod_database_fobs_code 4111935

loop_
_symmetry_equiv_pos_as_xyz
'x, y, z'
'-x, -y, z'
'-x, y, -z'
'x, -y, -z'
'z, x, y'
'z, -x, -y'
'-z, -x, y'
'-z, x, -y'
'y, z, x'
'-y, z, -x'
'y, -z, -x'
'-y, -z, x'
'y, x, -z'
'-y, -x, -z'
'y, -x, z'
'-y, x, z'
'x, z, -y'
'-x, z, y'
'-x, -z, -y'
'x, -z, y'
'z, y, -x'
'z, -y, x'
'-z, y, x'
'-z, -y, -x'
'x, y+1/2, z+1/2'
'-x, -y+1/2, z+1/2'
'-x, y+1/2, -z+1/2'
'x, -y+1/2, -z+1/2'
'z, x+1/2, y+1/2'
'z, -x+1/2, -y+1/2'
'-z, -x+1/2, y+1/2'
'-z, x+1/2, -y+1/2'
'y, z+1/2, x+1/2'
'-y, z+1/2, -x+1/2'
'y, -z+1/2, -x+1/2'
'-y, -z+1/2, x+1/2'
'y, x+1/2, -z+1/2'
'-y, -x+1/2, -z+1/2'
'y, -x+1/2, z+1/2'
'-y, x+1/2, z+1/2'
'x, z+1/2, -y+1/2'
'-x, z+1/2, y+1/2'
'-x, -z+1/2, -y+1/2'
'x, -z+1/2, y+1/2'
'z, y+1/2, -x+1/2'
'z, -y+1/2, x+1/2'
'-z, y+1/2, x+1/2'
'-z, -y+1/2, -x+1/2'
'x+1/2, y, z+1/2'
'-x+1/2, -y, z+1/2'
'-x+1/2, y, -z+1/2'
'x+1/2, -y, -z+1/2'
'z+1/2, x, y+1/2'
'z+1/2, -x, -y+1/2'
'-z+1/2, -x, y+1/2'
'-z+1/2, x, -y+1/2'
'y+1/2, z, x+1/2'
'-y+1/2, z, -x+1/2'
'y+1/2, -z, -x+1/2'
'-y+1/2, -z, x+1/2'
'y+1/2, x, -z+1/2'
'-y+1/2, -x, -z+1/2'
'y+1/2, -x, z+1/2'
'-y+1/2, x, z+1/2'
'x+1/2, z, -y+1/2'
'-x+1/2, z, y+1/2'
'-x+1/2, -z, -y+1/2'
'x+1/2, -z, y+1/2'
'z+1/2, y, -x+1/2'
'z+1/2, -y, x+1/2'
'-z+1/2, y, x+1/2'
'-z+1/2, -y, -x+1/2'
'x+1/2, y+1/2, z'
'-x+1/2, -y+1/2, z'
'-x+1/2, y+1/2, -z'
'x+1/2, -y+1/2, -z'
'z+1/2, x+1/2, y'
'z+1/2, -x+1/2, -y'
'-z+1/2, -x+1/2, y'
'-z+1/2, x+1/2, -y'
'y+1/2, z+1/2, x'
'-y+1/2, z+1/2, -x'
'y+1/2, -z+1/2, -x'
'-y+1/2, -z+1/2, x'
'y+1/2, x+1/2, -z'
'-y+1/2, -x+1/2, -z'
'y+1/2, -x+1/2, z'
'-y+1/2, x+1/2, z'
'x+1/2, z+1/2, -y'
'-x+1/2, z+1/2, y'
'-x+1/2, -z+1/2, -y'
'x+1/2, -z+1/2, y'
'z+1/2, y+1/2, -x'
'z+1/2, -y+1/2, x'
'-z+1/2, y+1/2, x'
'-z+1/2, -y+1/2, -x'
'-x, -y, -z'
'x, y, -z'
'x, -y, z'
'-x, y, z'
'-z, -x, -y'
'-z, x, y'
'z, x, -y'
'z, -x, y'
'-y, -z, -x'
'y, -z, x'
'-y, z, x'
'y, z, -x'
'-y, -x, z'
'y, x, z'
'-y, x, -z'
'y, -x, -z'
'-x, -z, y'
'x, -z, -y'
'x, z, y'
'-x, z, -y'
'-z, -y, x'
'-z, y, -x'
'z, -y, -x'
'z, y, x'
'-x, -y+1/2, -z+1/2'
'x, y+1/2, -z+1/2'
'x, -y+1/2, z+1/2'
'-x, y+1/2, z+1/2'
'-z, -x+1/2, -y+1/2'
'-z, x+1/2, y+1/2'
'z, x+1/2, -y+1/2'
'z, -x+1/2, y+1/2'
'-y, -z+1/2, -x+1/2'
'y, -z+1/2, x+1/2'
'-y, z+1/2, x+1/2'
'y, z+1/2, -x+1/2'
'-y, -x+1/2, z+1/2'
'y, x+1/2, z+1/2'
'-y, x+1/2, -z+1/2'
'y, -x+1/2, -z+1/2'
'-x, -z+1/2, y+1/2'
'x, -z+1/2, -y+1/2'
'x, z+1/2, y+1/2'
'-x, z+1/2, -y+1/2'
'-z, -y+1/2, x+1/2'
'-z, y+1/2, -x+1/2'
'z, -y+1/2, -x+1/2'
'z, y+1/2, x+1/2'
'-x+1/2, -y, -z+1/2'
'x+1/2, y, -z+1/2'
'x+1/2, -y, z+1/2'
'-x+1/2, y, z+1/2'
'-z+1/2, -x, -y+1/2'
'-z+1/2, x, y+1/2'
'z+1/2, x, -y+1/2'
'z+1/2, -x, y+1/2'
'-y+1/2, -z, -x+1/2'
'y+1/2, -z, x+1/2'
'-y+1/2, z, x+1/2'
'y+1/2, z, -x+1/2'
'-y+1/2, -x, z+1/2'
'y+1/2, x, z+1/2'
'-y+1/2, x, -z+1/2'
'y+1/2, -x, -z+1/2'
'-x+1/2, -z, y+1/2'
'x+1/2, -z, -y+1/2'
'x+1/2, z, y+1/2'
'-x+1/2, z, -y+1/2'
'-z+1/2, -y, x+1/2'
'-z+1/2, y, -x+1/2'
'z+1/2, -y, -x+1/2'
'z+1/2, y, x+1/2'
'-x+1/2, -y+1/2, -z'
'x+1/2, y+1/2, -z'
'x+1/2, -y+1/2, z'
'-x+1/2, y+1/2, z'
'-z+1/2, -x+1/2, -y'
'-z+1/2, x+1/2, y'
'z+1/2, x+1/2, -y'
'z+1/2, -x+1/2, y'
'-y+1/2, -z+1/2, -x'
'y+1/2, -z+1/2, x'
'-y+1/2, z+1/2, x'
'y+1/2, z+1/2, -x'
'-y+1/2, -x+1/2, z'
'y+1/2, x+1/2, z'
'-y+1/2, x+1/2, -z'
'y+1/2, -x+1/2, -z'
'-x+1/2, -z+1/2, y'
'x+1/2, -z+1/2, -y'
'x+1/2, z+1/2, y'
'-x+1/2, z+1/2, -y'
'-z+1/2, -y+1/2, x'
'-z+1/2, y+1/2, -x'
'z+1/2, -y+1/2, -x'
'z+1/2, y+1/2, x'

loop_
_atom_site_label
_atom_site_type_symbol
_atom_site_fract_x
_atom_site_fract_y
_atom_site_fract_z
_atom_site_U_iso_or_equiv
_atom_site_adp_type
_atom_site_occupancy
_atom_site_symmetry_multiplicity
_atom_site_calc_flag
_atom_site_refinement_flags
Pt Pt 0 0 0 0.0049(3) Uani 1 48 d S
In In 0.26057(7) 0 0 0.0067(2) Uani 1 8 d S
Ge Ge 0.25 0.25 0.25 0.0051(3) Uani 1 24 d S
O1 O 0.3506(3) 0.1494(3) 0.1494(3) 0.0078(10) Uani 1 6 d S
O2 O 0.5 0 0 0.011(3) Uani 1 48 d S

loop_
_atom_site_aniso_label
_atom_site_aniso_U_11
_atom_site_aniso_U_22
_atom_site_aniso_U_33
_atom_site_aniso_U_23
_atom_site_aniso_U_13
_atom_site_aniso_U_12
Pt 0.0049(3) 0.0049(3) 0.0049(3) 0 0 0
In 0.0055(3) 0.0073(3) 0.0073(3) 0 0 0
Ge 0.0051(3) 0.0051(3) 0.0051(3) 0 0 0
O1 0.0078(10) 0.0078(10) 0.0078(10) -0.0012(12) 0.0012(12) 0.0012(12)
O2 0.011(3) 0.011(3) 0.011(3) 0 0 0

loop_
_atom_type_symbol
_atom_type_description
_atom_type_scat_dispersion_real
_atom_type_scat_dispersion_imag
_atom_type_scat_source
O O 0.0106 0.006 'International Tables Vol C Tables 4.2.6.8 and 6.1.1.4'
Ge Ge 0.1547 1.8001 'International Tables Vol C Tables 4.2.6.8 and 6.1.1.4'
In In -0.7276 1.31 'International Tables Vol C Tables 4.2.6.8 and 6.1.1.4'
Pt Pt -1.7033 8.3905 'International Tables Vol C Tables 4.2.6.8 and 6.1.1.4'

loop_
_geom_angle_atom_site_label_1
_geom_angle_atom_site_label_2
_geom_angle_atom_site_label_3
_geom_angle
_geom_angle_site_symmetry_1
_geom_angle_site_symmetry_3
In Pt In 90 105 101
In Pt In 90 105 97
In Pt In 90 101 97
In Pt In 90 105 .
In Pt In 90 101 .
In Pt In 180 97 .
In Pt In 90 105 5
In Pt In 180 101 5
In Pt In 90 97 5
In Pt In 90 . 5
In Pt In 180 105 9
In Pt In 90 101 9
In Pt In 90 97 9
In Pt In 90 . 9
In Pt In 90 5 9
O1 In O1 133.9(2) . 4
O1 In O1 81.17(9) . 99
O1 In O1 81.17(9) 4 99
O1 In O1 81.17(9) . 98
O1 In O1 81.17(9) 4 98
O1 In O1 133.9(2) 99 98
O1 In O2 66.93(12) . .
O1 In O2 66.93(12) 4 .
O1 In O2 66.93(12) 99 .
O1 In O2 66.93(12) 98 .
O1 In Pt 113.07(12) . .
O1 In Pt 113.07(12) 4 .
O1 In Pt 113.07(12) 99 .
O1 In Pt 113.07(12) 98 .
O2 In Pt 180 . .
O1 Ge O1 109.5 28 51
O1 Ge O1 109.5 28 74
O1 Ge O1 109.5 51 74
O1 Ge O1 109.4710(10) 28 .
O1 Ge O1 109.5 51 .
O1 Ge O1 109.5 74 .
Ge O1 In 121.67(12) . .
Ge O1 In 121.67(12) . 153
In O1 In 94.97(16) . 153
Ge O1 In 121.67(12) . 173
In O1 In 94.97(16) . 173
In O1 In 94.97(16) 153 173
In O2 In 90 153 173
In O2 In 90 153 .
In O2 In 90 173 .
In O2 In 90 153 77_545
In O2 In 180 173 77_545
In O2 In 90 . 77_545
In O2 In 90 153 97_655
In O2 In 90 173 97_655
In O2 In 180 . 97_655
In O2 In 90 77_545 97_655
In O2 In 180 153 57_554
In O2 In 90 173 57_554
In O2 In 90 . 57_554
In O2 In 90 77_545 57_554
In O2 In 90 97_655 57_554

loop_
_geom_bond_atom_site_label_1
_geom_bond_atom_site_label_2
_geom_bond_distance
_geom_bond_site_symmetry_2
Pt In 2.6213(8) 105
Pt In 2.6213(8) 101
Pt In 2.6213(8) 97
Pt In 2.6213(8) .
Pt In 2.6213(8) 5
Pt In 2.6213(8) 9
In O1 2.311(3) .
In O1 2.311(3) 4
In O1 2.311(3) 99
In O1 2.311(3) 98
In O2 2.4087(8) .
Ge O1 1.752(6) 28
Ge O1 1.752(6) 51
Ge O1 1.752(6) 74
Ge O1 1.752(6) .
O1 In 2.311(3) 153
O1 In 2.311(3) 173
O2 In 2.4087(8) 153
O2 In 2.4087(8) 173
O2 In 2.4087(8) 77_545
O2 In 2.4087(8) 97_655
O2 In 2.4087(8) 57_554
